data_4082219
loop_
_publ_author_name
'Liu, Yu'
'Ganguly, Rakesh'
'Huynh, Han Vinh'
'Leong, Weng Kee'

_publ_section_title
;
 Palladium--Osmium Heterometallic Clusters Containing N-Heterocyclic
 Carbene Ligands
;
_journal_issue 24
_journal_name_full Organometallics
_journal_page_first 7559
_journal_paper_doi 10.1021/om401031h
_journal_volume 32
_journal_year 2013
_chemical_formula_sum 'C94.5 H111.5 N6 O12 Os3 Pd3'
_chemical_formula_weight 2413.20
_chemical_name_systematic
; 
 ? 
;
_space_group_IT_number 82
_symmetry_cell_setting tetragonal
_symmetry_space_group_name_Hall 'I -4'
_symmetry_space_group_name_H-M 'I -4'
_atom_sites_solution_hydrogens geom
_atom_sites_solution_primary direct
_atom_sites_solution_secondary difmap
_audit_creation_method SHELXL-97
_cell_angle_alpha 90.00
_cell_angle_beta 90.00
_cell_angle_gamma 90.00
_cell_formula_units_Z 8
_cell_length_a 25.8167(15)
_cell_length_b 25.8167(15)
_cell_length_c 28.941(2)
_cell_measurement_reflns_used 9912
_cell_measurement_temperature 103(2)
_cell_measurement_theta_max 27.00
_cell_measurement_theta_min 2.23
_cell_volume 19289(2)
_computing_cell_refinement 'Bruker SAINT'
_computing_data_collection 'Bruker APEX2'
_computing_data_reduction 'Bruker SAINT'
_computing_molecular_graphics 'Bruker SHELXTL'
_computing_publication_material 'Bruker SHELXTL'
_computing_structure_refinement 'SHELXL-97 (Sheldrick, 1997)'
_computing_structure_solution 'SHELXS-97 (Sheldrick, 1990)'
_diffrn_ambient_temperature 103(2)
_diffrn_measured_fraction_theta_full 0.999
_diffrn_measured_fraction_theta_max 0.999
_diffrn_measurement_device_type 'Bruker APEX-II CCD'
_diffrn_measurement_method '\f and \w scans'
_diffrn_radiation_monochromator graphite
_diffrn_radiation_source 'fine-focus sealed tube'
_diffrn_radiation_type MoK\a
_diffrn_radiation_wavelength 0.71073
_diffrn_reflns_av_R_equivalents 0.0683
_diffrn_reflns_av_sigmaI/netI 0.1055
_diffrn_reflns_limit_h_max 36
_diffrn_reflns_limit_h_min -36
_diffrn_reflns_limit_k_max 36
_diffrn_reflns_limit_k_min 0
_diffrn_reflns_limit_l_max 41
_diffrn_reflns_limit_l_min 0
_diffrn_reflns_number 72940
_diffrn_reflns_theta_full 30.53
_diffrn_reflns_theta_max 30.53
_diffrn_reflns_theta_min 2.11
_exptl_absorpt_coefficient_mu 4.543
_exptl_absorpt_correction_T_max 0.5688
_exptl_absorpt_correction_T_min 0.4952
_exptl_absorpt_correction_type multi-scan
_exptl_absorpt_process_details sadabs
_exptl_crystal_colour purple
_exptl_crystal_density_diffrn 1.662
_exptl_crystal_density_method 'not measured'
_exptl_crystal_description block
_exptl_crystal_F_000 9460
_exptl_crystal_size_max 0.18
_exptl_crystal_size_mid 0.16
_exptl_crystal_size_min 0.14
_refine_diff_density_max 1.419
_refine_diff_density_min -1.577
_refine_diff_density_rms 0.256
_refine_ls_abs_structure_details 'Flack H D (1983), Acta Cryst. A39, 876-881'
_refine_ls_abs_structure_Flack -0.009(5)
_refine_ls_extinction_method none
_refine_ls_goodness_of_fit_ref 1.066
_refine_ls_hydrogen_treatment constr
_refine_ls_matrix_type full
_refine_ls_number_parameters 1109
_refine_ls_number_reflns 28296
_refine_ls_number_restraints 690
_refine_ls_restrained_S_all 1.061
_refine_ls_R_factor_all 0.0832
_refine_ls_R_factor_gt 0.0447
_refine_ls_shift/su_max 0.008
_refine_ls_shift/su_mean 0.000
_refine_ls_structure_factor_coef Fsqd
_refine_ls_weighting_details 'calc w=1/[\s^2^(Fo^2^)+(0.0481P)^2^+0.0000P] where P=(Fo^2^+2Fc^2^)/3'
_refine_ls_weighting_scheme calc
_refine_ls_wR_factor_gt 0.0983
_refine_ls_wR_factor_ref 0.1278
_reflns_number_gt 20920
_reflns_number_total 28296
_reflns_threshold_expression >2sigma(I)
_cod_data_source_file om401031h_si_001.cif
_cod_data_source_block lwk146s
_cod_depositor_comments
;
The following automatic conversions were performed:

'_symmetry_cell_setting' value 'Tetragonal' changed to 'tetragonal'
according to /home/saulius/struct/CIF-dictionaries/cif_core.dic
dictionary named 'cif_core.dic' version 2.4.2 from 2011-04-26.

Automatic conversion script
Id: cif_fix_values 1891 2012-01-12 08:04:46Z andrius 
;
_cod_original_sg_symbol_H-M I-4
_cod_original_formula_sum 'C94.50 H111.50 N6 O12 Os3 Pd3'
_cod_database_code 4082219

loop_
_symmetry_equiv_pos_as_xyz
'x, y, z'
'-x, -y, z'
'y, -x, -z'
'-y, x, -z'
'x+1/2, y+1/2, z+1/2'
'-x+1/2, -y+1/2, z+1/2'
'y+1/2, -x+1/2, -z+1/2'
'-y+1/2, x+1/2, -z+1/2'

loop_
_atom_site_label
_atom_site_type_symbol
_atom_site_fract_x
_atom_site_fract_y
_atom_site_fract_z
_atom_site_U_iso_or_equiv
_atom_site_adp_type
_atom_site_occupancy
_atom_site_symmetry_multiplicity
_atom_site_calc_flag
_atom_site_refinement_flags
_atom_site_disorder_assembly
_atom_site_disorder_group
Os1 Os 0.258624(13) 0.728445(13) 0.638261(11) 0.01604(7) Uani 1 1 d . . .
Os2 Os 0.364717(13) 0.719715(14) 0.600332(12) 0.01862(8) Uani 1 1 d . . .
Os3 Os 0.275643(13) 0.735464(14) 0.537776(12) 0.01825(8) Uani 1 1 d . . .
Pd1 Pd 0.34369(3) 0.71095(3) 0.69218(2) 0.02143(15) Uani 1 1 d . . .
Pd2 Pd 0.37583(3) 0.74571(3) 0.50817(2) 0.01919(14) Uani 1 1 d . . .
Pd3 Pd 0.17964(3) 0.74477(3) 0.57717(2) 0.01792(14) Uani 1 1 d . . .
O1 O 0.2351(3) 0.7128(3) 0.7403(2) 0.0310(16) Uani 1 1 d U . .
O2 O 0.4546(3) 0.7155(4) 0.6689(3) 0.048(2) Uani 1 1 d U . .
O3 O 0.4677(3) 0.6883(3) 0.5555(3) 0.0334(17) Uani 1 1 d U . .
O4 O 0.2998(4) 0.7304(5) 0.4353(3) 0.082(3) Uani 1 1 d U . .
O5 O 0.1849(3) 0.7365(3) 0.4698(2) 0.0310(16) Uani 1 1 d U . .
O6 O 0.1478(3) 0.7450(3) 0.6766(2) 0.0290(16) Uani 1 1 d U . .
O7 O 0.2752(3) 0.8466(3) 0.6500(3) 0.0383(19) Uani 1 1 d U . .
O8 O 0.2383(3) 0.6118(3) 0.6267(3) 0.0335(17) Uani 1 1 d U . .
O9 O 0.3804(3) 0.8389(3) 0.6010(3) 0.0419(19) Uani 1 1 d U . .
O10 O 0.3511(3) 0.6012(3) 0.6046(3) 0.0306(16) Uani 1 1 d U . .
O11 O 0.2796(3) 0.8550(3) 0.5477(3) 0.0388(19) Uani 1 1 d U . .
O12 O 0.2777(3) 0.6165(3) 0.5274(2) 0.0332(17) Uani 1 1 d U . .
N1 N 0.3892(3) 0.7215(3) 0.7919(2) 0.0258(18) Uani 1 1 d . . .
N2 N 0.3735(3) 0.6423(3) 0.7732(3) 0.0251(18) Uani 1 1 d . . .
N3 N 0.4519(3) 0.7343(3) 0.4257(3) 0.0215(16) Uani 1 1 d . . .
N4 N 0.4750(3) 0.7961(3) 0.4708(3) 0.0206(16) Uani 1 1 d . . .
N5 N 0.0811(3) 0.8104(3) 0.5705(3) 0.0207(16) Uani 1 1 d . . .
N6 N 0.0606(3) 0.7313(3) 0.5595(3) 0.0212(16) Uani 1 1 d . . .
C1 C 0.2553(4) 0.7178(4) 0.7058(4) 0.033(2) Uani 1 1 d U . .
C2 C 0.4104(4) 0.7153(4) 0.6568(4) 0.034(2) Uani 1 1 d U . .
C3 C 0.4263(4) 0.7063(4) 0.5651(4) 0.030(2) Uani 1 1 d U . .
C4 C 0.3091(5) 0.7364(6) 0.4749(4) 0.047(3) Uani 1 1 d U . .
C5 C 0.2127(4) 0.7375(4) 0.5021(3) 0.027(2) Uani 1 1 d U . .
C6 C 0.1808(4) 0.7411(4) 0.6477(4) 0.027(2) Uani 1 1 d U . .
C7 C 0.2697(4) 0.8035(4) 0.6444(3) 0.023(2) Uani 1 1 d U . .
C8 C 0.2477(3) 0.6553(4) 0.6298(3) 0.0225(19) Uani 1 1 d U . .
C9 C 0.3734(4) 0.7963(4) 0.5996(4) 0.028(2) Uani 1 1 d U . .
C10 C 0.3541(3) 0.6449(4) 0.6021(3) 0.0214(18) Uani 1 1 d U . .
C11 C 0.2789(4) 0.8108(4) 0.5446(3) 0.027(2) Uani 1 1 d U . .
C12 C 0.2772(3) 0.6600(4) 0.5328(3) 0.024(2) Uani 1 1 d U . .
C13 C 0.3709(3) 0.6910(4) 0.7569(3) 0.0209(19) Uani 1 1 d U . .
C14 C 0.4032(5) 0.6917(4) 0.8307(4) 0.044(3) Uani 1 1 d U . .
H14 H 0.4172 0.7035 0.8592 0.053 Uiso 1 1 calc R . .
C15 C 0.3920(5) 0.6419(4) 0.8179(4) 0.042(3) Uani 1 1 d U . .
H15 H 0.3962 0.6121 0.8367 0.050 Uiso 1 1 calc R . .
C16 C 0.3971(4) 0.7765(4) 0.7923(3) 0.024(2) Uani 1 1 d U . .
C17 C 0.3558(4) 0.8084(4) 0.8035(4) 0.033(2) Uani 1 1 d U . .
C18 C 0.3011(5) 0.7897(5) 0.8067(4) 0.042(3) Uani 1 1 d U . .
H18 H 0.3003 0.7534 0.7945 0.050 Uiso 1 1 calc R . .
C19 C 0.2632(5) 0.8232(5) 0.7761(5) 0.053(3) Uani 1 1 d U . .
H19A H 0.2599 0.8578 0.7895 0.080 Uiso 1 1 calc R . .
H19B H 0.2291 0.8065 0.7750 0.080 Uiso 1 1 calc R . .
H19C H 0.2772 0.8260 0.7447 0.080 Uiso 1 1 calc R . .
C20 C 0.2843(6) 0.7879(6) 0.8570(5) 0.073(4) Uani 1 1 d U . .
H20A H 0.3091 0.7672 0.8748 0.110 Uiso 1 1 calc R . .
H20B H 0.2498 0.7721 0.8591 0.110 Uiso 1 1 calc R . .
H20C H 0.2831 0.8231 0.8694 0.110 Uiso 1 1 calc R . .
C21 C 0.3667(5) 0.8617(5) 0.8112(4) 0.045(3) Uani 1 1 d U . .
H21 H 0.3394 0.8851 0.8181 0.054 Uiso 1 1 calc R . .
C22 C 0.4166(5) 0.8790(4) 0.8086(4) 0.044(3) Uani 1 1 d U . .
H22 H 0.4243 0.9139 0.8165 0.053 Uiso 1 1 calc R . .
C23 C 0.4553(5) 0.8469(4) 0.7950(4) 0.041(3) Uani 1 1 d U . .
H23 H 0.4891 0.8607 0.7910 0.050 Uiso 1 1 calc R . .
C24 C 0.4471(4) 0.7946(4) 0.7866(4) 0.034(2) Uani 1 1 d U . .
C25 C 0.4923(5) 0.7600(5) 0.7736(4) 0.040(3) Uani 1 1 d U . .
H25 H 0.4777 0.7262 0.7628 0.048 Uiso 1 1 calc R . .
C26 C 0.5291(6) 0.7483(6) 0.8154(5) 0.064(4) Uani 1 1 d U . .
H26A H 0.5449 0.7806 0.8262 0.096 Uiso 1 1 calc R . .
H26B H 0.5563 0.7242 0.8056 0.096 Uiso 1 1 calc R . .
H26C H 0.5091 0.7326 0.8406 0.096 Uiso 1 1 calc R . .
C27 C 0.5236(5) 0.7831(6) 0.7335(5) 0.055(3) Uani 1 1 d U . .
H27A H 0.5395 0.8158 0.7434 0.082 Uiso 1 1 calc R . .
H27B H 0.5005 0.7896 0.7072 0.082 Uiso 1 1 calc R . .
H27C H 0.5508 0.7587 0.7242 0.082 Uiso 1 1 calc R . .
C28 C 0.3625(4) 0.5967(4) 0.7481(3) 0.024(2) Uani 1 1 d U . .
C29 C 0.4018(4) 0.5749(4) 0.7221(3) 0.032(2) Uani 1 1 d U . .
C30 C 0.4550(4) 0.6000(5) 0.7190(4) 0.039(3) Uani 1 1 d U . .
H30 H 0.4497 0.6379 0.7242 0.047 Uiso 1 1 calc R . .
C31 C 0.4903(6) 0.5809(7) 0.7581(6) 0.081(5) Uani 1 1 d U . .
H31A H 0.4960 0.5436 0.7548 0.122 Uiso 1 1 calc R . .
H31B H 0.4739 0.5880 0.7880 0.122 Uiso 1 1 calc R . .
H31C H 0.5236 0.5990 0.7565 0.122 Uiso 1 1 calc R . .
C32 C 0.4811(5) 0.5944(6) 0.6704(5) 0.063(4) Uani 1 1 d U . .
H32A H 0.4860 0.5576 0.6633 0.095 Uiso 1 1 calc R . .
H32B H 0.5148 0.6118 0.6707 0.095 Uiso 1 1 calc R . .
H32C H 0.4588 0.6102 0.6469 0.095 Uiso 1 1 calc R . .
C33 C 0.3905(5) 0.5281(4) 0.6994(4) 0.037(3) Uani 1 1 d U . .
H33 H 0.4164 0.5119 0.6811 0.045 Uiso 1 1 calc R . .
C34 C 0.3426(5) 0.5051(4) 0.7034(4) 0.039(3) Uani 1 1 d U . .
H34 H 0.3360 0.4728 0.6888 0.047 Uiso 1 1 calc R . .
C35 C 0.3048(5) 0.5287(4) 0.7280(4) 0.035(2) Uani 1 1 d U . .
H35 H 0.2713 0.5135 0.7290 0.042 Uiso 1 1 calc R . .
C36 C 0.3136(4) 0.5743(4) 0.7516(3) 0.027(2) Uani 1 1 d U . .
C37 C 0.2717(5) 0.5979(5) 0.7789(4) 0.041(3) Uani 1 1 d U . .
H37 H 0.2795 0.6357 0.7822 0.049 Uiso 1 1 calc R . .
C38 C 0.2172(4) 0.5928(5) 0.7583(4) 0.040(3) Uani 1 1 d U . .
H38A H 0.2181 0.6022 0.7255 0.060 Uiso 1 1 calc R . .
H38B H 0.1934 0.6159 0.7748 0.060 Uiso 1 1 calc R . .
H38C H 0.2053 0.5569 0.7616 0.060 Uiso 1 1 calc R . .
C39 C 0.2723(6) 0.5744(6) 0.8261(5) 0.063(4) Uani 1 1 d U . .
H39A H 0.2693 0.5367 0.8235 0.095 Uiso 1 1 calc R . .
H39B H 0.2431 0.5879 0.8441 0.095 Uiso 1 1 calc R . .
H39C H 0.3048 0.5832 0.8416 0.095 Uiso 1 1 calc R . .
C40 C 0.4355(3) 0.7615(3) 0.4643(3) 0.0179(17) Uani 1 1 d U . .
C41 C 0.4993(3) 0.7514(4) 0.4096(3) 0.026(2) Uani 1 1 d U . .
H41 H 0.5176 0.7388 0.3834 0.031 Uiso 1 1 calc R . .
C42 C 0.5145(4) 0.7892(4) 0.4381(3) 0.025(2) Uani 1 1 d U . .
H42 H 0.5461 0.8079 0.4365 0.030 Uiso 1 1 calc R . .
C43 C 0.4195(3) 0.7003(4) 0.3989(3) 0.025(2) Uani 1 1 d U . .
C44 C 0.3948(4) 0.7225(4) 0.3584(4) 0.030(2) Uani 1 1 d U B .
C45 C 0.3978(4) 0.7810(5) 0.3452(4) 0.038(3) Uani 1 1 d DU . .
H45 H 0.4111 0.8009 0.3724 0.046 Uiso 1 1 calc R A 1
C46 C 0.3463(8) 0.8081(10) 0.3272(9) 0.048(5) Uani 0.50 1 d PDU B 1
H46A H 0.3536 0.8444 0.3197 0.071 Uiso 0.50 1 calc PR B 1
H46B H 0.3198 0.8065 0.3513 0.071 Uiso 0.50 1 calc PR B 1
H46C H 0.3339 0.7902 0.2995 0.071 Uiso 0.50 1 calc PR B 1
C47 C 0.4332(11) 0.7940(12) 0.3014(8) 0.057(6) Uani 0.50 1 d PDU B 1
H47A H 0.4325 0.8314 0.2955 0.085 Uiso 0.50 1 calc PR B 1
H47B H 0.4199 0.7756 0.2743 0.085 Uiso 0.50 1 calc PR B 1
H47C H 0.4688 0.7830 0.3075 0.085 Uiso 0.50 1 calc PR B 1
C46 C 0.3435(8) 0.8076(10) 0.3516(9) 0.048(5) Uani 0.50 1 d PDU B 2
H46D H 0.3459 0.8442 0.3431 0.071 Uiso 0.50 1 calc PR B 2
H46E H 0.3327 0.8047 0.3840 0.071 Uiso 0.50 1 calc PR B 2
H46F H 0.3179 0.7904 0.3318 0.071 Uiso 0.50 1 calc PR B 2
C47 C 0.4071(12) 0.7892(12) 0.2912(6) 0.057(6) Uani 0.50 1 d PDU B 2
H47D H 0.4085 0.8263 0.2843 0.085 Uiso 0.50 1 calc PR B 2
H47E H 0.3787 0.7732 0.2738 0.085 Uiso 0.50 1 calc PR B 2
H47F H 0.4400 0.7730 0.2823 0.085 Uiso 0.50 1 calc PR B 2
C48 C 0.3658(4) 0.6896(5) 0.3308(4) 0.037(3) Uani 1 1 d U . .
H48 H 0.3494 0.7029 0.3040 0.044 Uiso 1 1 calc R B .
C49 C 0.3602(5) 0.6382(5) 0.3417(4) 0.045(3) Uani 1 1 d U B .
H49 H 0.3406 0.6161 0.3222 0.053 Uiso 1 1 calc R . .
C50 C 0.3836(4) 0.6185(4) 0.3814(4) 0.039(3) Uani 1 1 d U . .
H50 H 0.3773 0.5833 0.3894 0.047 Uiso 1 1 calc R B .
C51 C 0.4156(4) 0.6478(4) 0.4100(3) 0.028(2) Uani 1 1 d U B .
C52 C 0.4438(4) 0.6241(4) 0.4525(3) 0.029(2) Uani 1 1 d U . .
H52 H 0.4641 0.6524 0.4677 0.035 Uiso 1 1 calc R B .
C53 C 0.4805(4) 0.5822(4) 0.4395(4) 0.043(3) Uani 1 1 d U B .
H53A H 0.5025 0.5737 0.4661 0.064 Uiso 1 1 calc R . .
H53B H 0.5022 0.5939 0.4138 0.064 Uiso 1 1 calc R . .
H53C H 0.4610 0.5514 0.4302 0.064 Uiso 1 1 calc R . .
C54 C 0.4054(4) 0.6042(4) 0.4868(4) 0.039(3) Uani 1 1 d U B .
H54A H 0.3793 0.6309 0.4929 0.059 Uiso 1 1 calc R . .
H54B H 0.4233 0.5954 0.5156 0.059 Uiso 1 1 calc R . .
H54C H 0.3885 0.5732 0.4744 0.059 Uiso 1 1 calc R . .
C55 C 0.4728(4) 0.8382(4) 0.5043(3) 0.024(2) Uani 1 1 d U . .
C56 C 0.5052(3) 0.8386(4) 0.5412(3) 0.0230(19) Uani 1 1 d U . .
C57 C 0.5440(4) 0.7951(4) 0.5505(3) 0.025(2) Uani 1 1 d U . .
H57 H 0.5360 0.7653 0.5296 0.030 Uiso 1 1 calc R . .
C58 C 0.5987(4) 0.8121(4) 0.5423(4) 0.031(2) Uani 1 1 d U . .
H58A H 0.6063 0.8423 0.5616 0.047 Uiso 1 1 calc R . .
H58B H 0.6031 0.8213 0.5097 0.047 Uiso 1 1 calc R . .
H58C H 0.6224 0.7838 0.5502 0.047 Uiso 1 1 calc R . .
C59 C 0.5400(4) 0.7774(5) 0.5998(4) 0.038(3) Uani 1 1 d U . .
H59A H 0.5620 0.7469 0.6044 0.057 Uiso 1 1 calc R . .
H59B H 0.5040 0.7685 0.6069 0.057 Uiso 1 1 calc R . .
H59C H 0.5515 0.8053 0.6204 0.057 Uiso 1 1 calc R . .
C60 C 0.5038(4) 0.8817(4) 0.5700(3) 0.027(2) Uani 1 1 d U . .
H60 H 0.5256 0.8827 0.5964 0.032 Uiso 1 1 calc R . .
C61 C 0.4716(4) 0.9228(4) 0.5610(4) 0.031(2) Uani 1 1 d U . .
H61 H 0.4724 0.9523 0.5807 0.037 Uiso 1 1 calc R . .
C62 C 0.4391(4) 0.9218(4) 0.5248(4) 0.031(2) Uani 1 1 d U . .
H62 H 0.4155 0.9496 0.5202 0.037 Uiso 1 1 calc R . .
C63 C 0.4394(4) 0.8803(4) 0.4936(3) 0.027(2) Uani 1 1 d U . .
C64 C 0.4071(4) 0.8813(4) 0.4491(3) 0.030(2) Uani 1 1 d U . .
H64 H 0.3990 0.8448 0.4399 0.036 Uiso 1 1 calc R . .
C65 C 0.3562(4) 0.9106(4) 0.4560(4) 0.039(3) Uani 1 1 d U . .
H65A H 0.3632 0.9479 0.4573 0.059 Uiso 1 1 calc R . .
H65B H 0.3400 0.8994 0.4850 0.059 Uiso 1 1 calc R . .
H65C H 0.3328 0.9032 0.4301 0.059 Uiso 1 1 calc R . .
C66 C 0.4387(4) 0.9069(4) 0.4100(4) 0.039(3) Uani 1 1 d U . .
H66A H 0.4168 0.9110 0.3826 0.058 Uiso 1 1 calc R . .
H66B H 0.4686 0.8850 0.4024 0.058 Uiso 1 1 calc R . .
H66C H 0.4509 0.9410 0.4203 0.058 Uiso 1 1 calc R . .
C67 C 0.1019(3) 0.7627(4) 0.5660(3) 0.0200(18) Uani 1 1 d U . .
C68 C 0.0279(3) 0.8090(4) 0.5666(3) 0.024(2) Uani 1 1 d U . .
H68 H 0.0050 0.8377 0.5686 0.029 Uiso 1 1 calc R . .
C69 C 0.0145(4) 0.7601(4) 0.5597(4) 0.028(2) Uani 1 1 d U . .
H69 H -0.0196 0.7471 0.5557 0.033 Uiso 1 1 calc R . .
C70 C 0.1096(4) 0.8590(4) 0.5762(4) 0.026(2) Uani 1 1 d U . .
C71 C 0.1098(4) 0.8822(4) 0.6202(4) 0.030(2) Uani 1 1 d U . .
C72 C 0.0841(4) 0.8575(4) 0.6619(4) 0.031(2) Uani 1 1 d U . .
H72 H 0.0769 0.8204 0.6542 0.037 Uiso 1 1 calc R . .
C73 C 0.0338(5) 0.8828(6) 0.6739(5) 0.059(4) Uani 1 1 d U . .
H73A H 0.0401 0.9185 0.6839 0.088 Uiso 1 1 calc R . .
H73B H 0.0169 0.8635 0.6988 0.088 Uiso 1 1 calc R . .
H73C H 0.0112 0.8830 0.6466 0.088 Uiso 1 1 calc R . .
C74 C 0.1188(6) 0.8585(5) 0.7040(4) 0.048(3) Uani 1 1 d U . .
H74A H 0.1522 0.8427 0.6964 0.071 Uiso 1 1 calc R . .
H74B H 0.1024 0.8391 0.7291 0.071 Uiso 1 1 calc R . .
H74C H 0.1243 0.8945 0.7138 0.071 Uiso 1 1 calc R . .
C75 C 0.1356(4) 0.9298(4) 0.6229(4) 0.032(2) Uani 1 1 d U . .
H75 H 0.1369 0.9469 0.6520 0.039 Uiso 1 1 calc R . .
C76 C 0.1584(4) 0.9522(4) 0.5868(4) 0.035(2) Uani 1 1 d U . .
H76 H 0.1741 0.9853 0.5900 0.042 Uiso 1 1 calc R . .
C77 C 0.1590(4) 0.9274(4) 0.5453(4) 0.030(2) Uani 1 1 d U . .
H77 H 0.1773 0.9428 0.5204 0.036 Uiso 1 1 calc R . .
C78 C 0.1336(3) 0.8799(4) 0.5378(3) 0.0232(19) Uani 1 1 d U . .
C79 C 0.1311(4) 0.8551(4) 0.4897(3) 0.026(2) Uani 1 1 d U . .
H79 H 0.1314 0.8167 0.4945 0.031 Uiso 1 1 calc R . .
C80 C 0.1772(4) 0.8677(5) 0.4588(4) 0.042(3) Uani 1 1 d U . .
H80A H 0.1760 0.8459 0.4311 0.062 Uiso 1 1 calc R . .
H80B H 0.2094 0.8612 0.4757 0.062 Uiso 1 1 calc R . .
H80C H 0.1757 0.9043 0.4497 0.062 Uiso 1 1 calc R . .
C81 C 0.0817(5) 0.8677(5) 0.4629(4) 0.049(3) Uani 1 1 d U . .
H81A H 0.0801 0.9050 0.4570 0.074 Uiso 1 1 calc R . .
H81B H 0.0514 0.8571 0.4811 0.074 Uiso 1 1 calc R . .
H81C H 0.0819 0.8489 0.4335 0.074 Uiso 1 1 calc R . .
C82 C 0.0619(3) 0.6766(4) 0.5479(3) 0.0221(19) Uani 1 1 d U . .
C83 C 0.0549(3) 0.6619(3) 0.5010(3) 0.0208(19) Uani 1 1 d U . .
C84 C 0.0463(4) 0.6996(4) 0.4616(3) 0.027(2) Uani 1 1 d U . .
H84 H 0.0567 0.7348 0.4727 0.033 Uiso 1 1 calc R . .
C85 C -0.0113(4) 0.7017(5) 0.4495(4) 0.039(3) Uani 1 1 d U . .
H85A H -0.0220 0.6685 0.4361 0.058 Uiso 1 1 calc R . .
H85B H -0.0174 0.7295 0.4271 0.058 Uiso 1 1 calc R . .
H85C H -0.0315 0.7083 0.4776 0.058 Uiso 1 1 calc R . .
C86 C 0.0780(4) 0.6875(4) 0.4206(3) 0.033(2) Uani 1 1 d U . .
H86A H 0.1147 0.6932 0.4278 0.050 Uiso 1 1 calc R . .
H86B H 0.0677 0.7100 0.3949 0.050 Uiso 1 1 calc R . .
H86C H 0.0728 0.6512 0.4118 0.050 Uiso 1 1 calc R . .
C87 C 0.0551(4) 0.6084(4) 0.4917(3) 0.025(2) Uani 1 1 d U . .
H87 H 0.0512 0.5969 0.4607 0.030 Uiso 1 1 calc R . .
C88 C 0.0607(4) 0.5728(4) 0.5258(4) 0.028(2) Uani 1 1 d U . .
H88 H 0.0608 0.5370 0.5182 0.034 Uiso 1 1 calc R . .
C89 C 0.0663(4) 0.5877(4) 0.5715(4) 0.028(2) Uani 1 1 d U . .
H89 H 0.0701 0.5619 0.5946 0.033 Uiso 1 1 calc R . .
C90 C 0.0664(3) 0.6403(3) 0.5847(3) 0.0203(18) Uani 1 1 d U . .
C91 C 0.0684(4) 0.6578(4) 0.6358(3) 0.029(2) Uani 1 1 d U . .
H91 H 0.0786 0.6952 0.6363 0.035 Uiso 1 1 calc R . .
C92 C 0.0149(5) 0.6532(5) 0.6598(4) 0.048(3) Uani 1 1 d U . .
H92A H 0.0031 0.6172 0.6585 0.072 Uiso 1 1 calc R . .
H92B H -0.0102 0.6755 0.6439 0.072 Uiso 1 1 calc R . .
H92C H 0.0180 0.6641 0.6921 0.072 Uiso 1 1 calc R . .
C93 C 0.1079(5) 0.6273(5) 0.6669(4) 0.045(3) Uani 1 1 d U . .
H93A H 0.1109 0.6445 0.6969 0.068 Uiso 1 1 calc R . .
H93B H 0.1418 0.6267 0.6517 0.068 Uiso 1 1 calc R . .
H93C H 0.0955 0.5918 0.6712 0.068 Uiso 1 1 calc R . .
C1S C 0.5884(9) 0.9156(10) 0.8193(9) 0.048(6) Uani 0.50 1 d PU . .
H1SA H 0.5790 0.9004 0.8491 0.072 Uiso 0.50 1 calc PR . .
H1SB H 0.6263 0.9164 0.8163 0.072 Uiso 0.50 1 calc PR . .
H1SC H 0.5737 0.8948 0.7943 0.072 Uiso 0.50 1 calc PR . .
C2S C 0.5689(10) 0.9666(10) 0.8167(9) 0.049(6) Uani 0.50 1 d PU . .
H2SA H 0.5797 0.9814 0.7866 0.058 Uiso 0.50 1 calc PR . .
H2SB H 0.5859 0.9873 0.8412 0.058 Uiso 0.50 1 calc PR . .
C3S C 0.5114(10) 0.9742(9) 0.8211(9) 0.049(6) Uani 0.50 1 d PU . .
H3SA H 0.4950 0.9547 0.7956 0.058 Uiso 0.50 1 calc PR . .
H3SB H 0.5006 0.9572 0.8502 0.058 Uiso 0.50 1 calc PR . .

loop_
_atom_site_aniso_label
_atom_site_aniso_U_11
_atom_site_aniso_U_22
_atom_site_aniso_U_33
_atom_site_aniso_U_23
_atom_site_aniso_U_13
_atom_site_aniso_U_12
Os1 0.01595(16) 0.01568(16) 0.01650(15) -0.00051(14) -0.00014(13) -0.00134(13)
Os2 0.01424(16) 0.02352(18) 0.01811(16) 0.00196(14) -0.00162(14) -0.00267(14)
Os3 0.01298(15) 0.02502(18) 0.01676(15) 0.00104(15) -0.00019(13) -0.00036(14)
Pd1 0.0220(4) 0.0234(4) 0.0190(3) 0.0016(3) -0.0038(3) -0.0030(3)
Pd2 0.0176(3) 0.0199(3) 0.0201(3) 0.0001(3) 0.0039(3) -0.0009(3)
Pd3 0.0136(3) 0.0176(3) 0.0226(3) 0.0015(3) 0.0007(3) 0.0009(3)
O1 0.025(3) 0.048(4) 0.020(3) 0.005(3) 0.002(3) 0.000(3)
O2 0.029(4) 0.076(6) 0.038(4) 0.012(4) 0.001(3) -0.010(4)
O3 0.021(3) 0.041(4) 0.038(4) 0.009(3) 0.001(3) 0.004(3)
O4 0.050(5) 0.153(8) 0.043(5) -0.009(6) 0.001(4) -0.008(6)
O5 0.025(3) 0.047(4) 0.022(3) 0.000(3) -0.005(3) 0.012(3)
O6 0.023(3) 0.044(4) 0.020(3) -0.002(3) 0.001(3) -0.006(3)
O7 0.053(5) 0.016(3) 0.046(4) -0.006(3) 0.014(4) -0.005(3)
O8 0.037(4) 0.021(3) 0.042(4) -0.005(3) 0.010(3) -0.006(3)
O9 0.043(4) 0.034(4) 0.049(4) -0.006(4) 0.006(4) -0.006(3)
O10 0.029(3) 0.023(3) 0.040(4) 0.000(3) -0.004(3) 0.004(3)
O11 0.045(4) 0.023(4) 0.048(4) 0.012(3) -0.010(4) -0.008(3)
O12 0.031(4) 0.034(4) 0.034(4) -0.009(3) -0.013(3) 0.006(3)
N1 0.041(5) 0.024(4) 0.012(4) 0.003(3) -0.004(3) -0.002(4)
N2 0.036(5) 0.023(4) 0.016(4) 0.002(3) -0.005(3) -0.004(4)
N3 0.009(3) 0.029(4) 0.027(4) -0.001(3) 0.001(3) -0.002(3)
N4 0.018(4) 0.022(4) 0.022(4) 0.001(3) 0.004(3) 0.002(3)
N5 0.020(4) 0.019(4) 0.023(4) -0.001(3) -0.001(3) 0.004(3)
N6 0.015(4) 0.020(4) 0.029(4) 0.004(3) -0.002(3) 0.002(3)
C1 0.038(5) 0.030(5) 0.032(5) -0.001(4) -0.001(4) 0.000(4)
C2 0.023(5) 0.041(5) 0.037(5) 0.004(4) -0.006(4) 0.000(4)
C3 0.030(5) 0.032(5) 0.029(5) -0.005(4) 0.007(4) -0.006(4)
C4 0.041(6) 0.079(7) 0.022(5) 0.002(5) -0.002(4) 0.002(5)
C5 0.031(5) 0.024(4) 0.025(4) 0.008(4) -0.005(4) 0.001(4)
C6 0.024(4) 0.021(4) 0.037(5) -0.006(4) 0.002(4) -0.005(4)
C7 0.024(4) 0.027(4) 0.017(4) 0.000(4) 0.007(3) -0.001(4)
C8 0.020(4) 0.023(4) 0.025(4) -0.004(4) 0.001(3) -0.005(3)
C9 0.020(4) 0.033(5) 0.029(5) 0.003(4) -0.003(4) -0.001(4)
C10 0.020(4) 0.024(4) 0.020(4) -0.003(4) -0.002(4) 0.005(3)
C11 0.025(4) 0.031(5) 0.025(5) 0.010(4) 0.002(4) 0.000(4)
C12 0.019(4) 0.034(5) 0.019(4) -0.001(4) -0.007(3) -0.002(4)
C13 0.017(4) 0.031(5) 0.015(4) 0.000(3) -0.002(3) 0.004(4)
C14 0.071(7) 0.027(5) 0.034(5) -0.001(4) -0.015(5) -0.008(5)
C15 0.063(7) 0.034(5) 0.029(5) 0.011(4) -0.015(5) -0.010(5)
C16 0.034(5) 0.024(4) 0.014(4) 0.005(3) 0.003(4) -0.003(4)
C17 0.038(5) 0.031(5) 0.031(5) -0.005(4) 0.003(4) 0.000(4)
C18 0.042(6) 0.046(6) 0.038(5) -0.008(5) 0.004(5) 0.001(5)
C19 0.052(6) 0.055(7) 0.052(6) -0.003(6) 0.005(6) 0.009(6)
C20 0.082(8) 0.085(8) 0.052(7) 0.009(6) 0.011(7) -0.025(7)
C21 0.046(6) 0.036(5) 0.051(6) 0.000(5) 0.004(5) 0.003(5)
C22 0.046(6) 0.027(5) 0.061(6) 0.000(5) 0.003(5) -0.004(5)
C23 0.044(6) 0.030(5) 0.050(6) 0.012(5) -0.001(5) -0.013(5)
C24 0.040(5) 0.028(5) 0.034(5) 0.002(4) 0.000(4) 0.000(4)
C25 0.039(6) 0.042(6) 0.039(5) -0.003(5) 0.005(5) -0.004(5)
C26 0.066(7) 0.065(7) 0.061(7) -0.011(6) -0.010(6) 0.014(6)
C27 0.040(6) 0.061(7) 0.063(7) -0.007(6) 0.005(5) -0.019(5)
C28 0.027(4) 0.026(4) 0.020(4) 0.004(4) -0.009(4) 0.001(4)
C29 0.037(5) 0.034(5) 0.024(4) 0.002(4) -0.008(4) 0.001(4)
C30 0.035(5) 0.038(5) 0.045(6) -0.001(5) 0.001(5) 0.006(5)
C31 0.066(8) 0.087(9) 0.090(8) 0.012(7) -0.027(7) -0.004(7)
C32 0.045(6) 0.069(7) 0.076(8) -0.006(6) 0.011(6) 0.000(6)
C33 0.049(6) 0.033(5) 0.030(5) -0.004(4) -0.015(5) 0.007(5)
C34 0.051(6) 0.031(5) 0.036(5) -0.003(4) -0.011(5) -0.008(5)
C35 0.042(5) 0.028(5) 0.036(5) 0.002(4) -0.004(5) -0.007(4)
C36 0.032(5) 0.023(4) 0.027(5) 0.000(4) -0.001(4) -0.002(4)
C37 0.043(6) 0.039(6) 0.040(6) 0.003(5) 0.003(5) 0.003(5)
C38 0.037(5) 0.042(6) 0.041(5) 0.017(5) 0.004(5) -0.006(5)
C39 0.052(7) 0.077(8) 0.060(7) 0.008(6) 0.011(6) 0.010(6)
C40 0.015(4) 0.021(4) 0.018(4) 0.001(3) -0.004(3) 0.000(3)
C41 0.018(4) 0.028(5) 0.031(5) -0.003(4) 0.009(4) 0.006(4)
C42 0.014(4) 0.027(4) 0.034(5) 0.000(4) 0.003(4) 0.002(3)
C43 0.017(4) 0.035(5) 0.025(4) -0.006(4) -0.003(4) 0.002(4)
C44 0.023(4) 0.039(5) 0.028(5) -0.006(4) 0.004(4) 0.011(4)
C45 0.033(5) 0.046(6) 0.035(5) 0.006(5) -0.005(4) -0.003(5)
C46 0.044(6) 0.047(6) 0.051(7) -0.003(5) 0.000(5) 0.007(4)
C47 0.058(7) 0.059(7) 0.053(7) 0.001(4) 0.005(5) 0.000(5)
C46 0.044(6) 0.047(6) 0.051(7) -0.003(5) 0.000(5) 0.007(4)
C47 0.058(7) 0.059(7) 0.053(7) 0.001(4) 0.005(5) 0.000(5)
C48 0.028(5) 0.050(6) 0.032(5) -0.012(5) -0.013(4) 0.006(5)
C49 0.040(6) 0.049(6) 0.044(6) -0.022(5) -0.019(5) 0.007(5)
C50 0.034(5) 0.032(5) 0.050(6) -0.009(5) -0.005(5) 0.007(4)
C51 0.026(4) 0.027(5) 0.031(5) -0.011(4) 0.002(4) 0.005(4)
C52 0.032(5) 0.022(4) 0.032(5) -0.008(4) 0.000(4) 0.000(4)
C53 0.036(5) 0.035(5) 0.058(6) 0.000(5) 0.000(5) 0.003(5)
C54 0.043(6) 0.032(5) 0.043(6) -0.001(5) 0.003(5) -0.006(4)
C55 0.022(4) 0.023(4) 0.026(4) -0.001(4) 0.009(4) -0.005(4)
C56 0.022(4) 0.022(4) 0.025(4) 0.000(4) 0.004(4) -0.006(3)
C57 0.024(4) 0.022(4) 0.028(5) 0.003(4) -0.007(4) -0.004(4)
C58 0.029(5) 0.021(4) 0.043(5) -0.004(4) 0.005(4) -0.002(4)
C59 0.037(5) 0.047(6) 0.029(5) -0.006(5) -0.007(4) -0.005(5)
C60 0.032(5) 0.029(5) 0.018(4) -0.010(4) 0.001(4) -0.006(4)
C61 0.030(5) 0.032(5) 0.031(5) -0.004(4) 0.005(4) -0.002(4)
C62 0.031(5) 0.019(4) 0.041(5) -0.001(4) 0.006(4) -0.005(4)
C63 0.018(4) 0.030(5) 0.032(5) 0.004(4) 0.004(4) -0.007(4)
C64 0.032(5) 0.027(5) 0.032(5) 0.000(4) -0.003(4) 0.001(4)
C65 0.026(5) 0.040(5) 0.052(6) 0.007(5) 0.001(5) 0.005(4)
C66 0.034(5) 0.035(5) 0.047(6) 0.010(5) 0.005(5) 0.000(4)
C67 0.016(4) 0.025(4) 0.019(4) 0.003(3) -0.001(3) 0.005(3)
C68 0.015(4) 0.021(4) 0.037(5) 0.000(4) -0.006(4) 0.005(3)
C69 0.013(4) 0.031(5) 0.039(5) -0.001(4) 0.003(4) 0.003(4)
C70 0.021(4) 0.022(4) 0.035(5) 0.000(4) -0.008(4) 0.004(4)
C71 0.029(5) 0.028(5) 0.034(5) 0.002(4) -0.006(4) -0.004(4)
C72 0.038(5) 0.023(4) 0.032(5) -0.004(4) 0.007(4) -0.003(4)
C73 0.062(7) 0.060(7) 0.054(7) -0.008(6) 0.017(6) -0.005(6)
C74 0.075(7) 0.034(5) 0.034(5) -0.010(5) -0.001(5) 0.000(5)
C75 0.042(5) 0.025(5) 0.030(5) -0.005(4) -0.003(4) -0.003(4)
C76 0.040(5) 0.026(5) 0.038(5) 0.001(4) -0.002(4) -0.008(4)
C77 0.034(5) 0.028(5) 0.029(5) 0.007(4) 0.001(4) -0.013(4)
C78 0.017(4) 0.026(4) 0.027(4) 0.006(4) 0.003(4) -0.001(3)
C79 0.028(5) 0.024(4) 0.025(4) 0.002(4) 0.001(4) -0.001(4)
C80 0.041(6) 0.041(5) 0.042(6) 0.013(5) 0.007(5) -0.006(5)
C81 0.040(6) 0.063(7) 0.044(6) -0.003(6) -0.014(5) 0.012(5)
C82 0.007(3) 0.025(4) 0.034(5) 0.002(4) 0.002(3) -0.002(3)
C83 0.018(4) 0.021(4) 0.023(4) 0.002(3) 0.007(3) 0.002(3)
C84 0.034(5) 0.019(4) 0.029(4) 0.006(4) 0.003(4) 0.001(4)
C85 0.032(5) 0.042(6) 0.041(5) 0.010(5) 0.000(4) 0.013(4)
C86 0.037(5) 0.041(5) 0.021(4) 0.007(4) -0.002(4) -0.003(4)
C87 0.027(4) 0.022(4) 0.026(4) -0.006(4) 0.006(4) 0.001(4)
C88 0.024(4) 0.020(4) 0.041(5) 0.000(4) 0.009(4) 0.005(4)
C89 0.027(4) 0.016(4) 0.041(5) 0.006(4) 0.008(4) 0.000(4)
C90 0.012(4) 0.026(4) 0.023(4) 0.008(4) -0.001(3) 0.005(3)
C91 0.031(5) 0.029(5) 0.027(5) 0.008(4) -0.004(4) 0.000(4)
C92 0.036(6) 0.058(7) 0.051(6) 0.000(5) 0.010(5) 0.007(5)
C93 0.035(5) 0.050(6) 0.052(6) 0.006(5) -0.002(5) 0.004(5)
C1S 0.044(9) 0.048(9) 0.052(9) 0.002(8) -0.019(8) -0.020(8)
C2S 0.052(10) 0.054(10) 0.040(9) -0.004(8) -0.003(8) -0.010(8)
C3S 0.053(9) 0.048(9) 0.045(9) 0.000(7) -0.015(8) -0.025(8)

loop_
_atom_type_symbol
_atom_type_description
_atom_type_scat_dispersion_real
_atom_type_scat_dispersion_imag
_atom_type_scat_source
C C 0.0033 0.0016 'International Tables Vol C Tables 4.2.6.8 and 6.1.1.4'
H H 0.0000 0.0000 'International Tables Vol C Tables 4.2.6.8 and 6.1.1.4'
N N 0.0061 0.0033 'International Tables Vol C Tables 4.2.6.8 and 6.1.1.4'
Pd Pd -0.9988 1.0072 'International Tables Vol C Tables 4.2.6.8 and 6.1.1.4'
Os Os -1.2165 7.6030 'International Tables Vol C Tables 4.2.6.8 and 6.1.1.4'
O O 0.0106 0.0060 'International Tables Vol C Tables 4.2.6.8 and 6.1.1.4'

loop_
_geom_angle_atom_site_label_1
_geom_angle_atom_site_label_2
_geom_angle_atom_site_label_3
_geom_angle
_geom_angle_site_symmetry_1
C8 Os1 C7 177.8(4) .
C8 Os1 C1 89.1(4) .
C7 Os1 C1 93.1(4) .
C8 Os1 C6 91.7(4) .
C7 Os1 C6 88.5(4) .
C1 Os1 C6 81.3(4) .
C8 Os1 Pd3 87.6(3) .
C7 Os1 Pd3 90.9(3) .
C1 Os1 Pd3 129.0(3) .
C6 Os1 Pd3 48.0(3) .
C8 Os1 Pd1 91.7(3) .
C7 Os1 Pd1 89.7(3) .
C1 Os1 Pd1 56.4(3) .
C6 Os1 Pd1 137.5(3) .
Pd3 Os1 Pd1 174.50(2) .
C8 Os1 Os3 87.5(3) .
C7 Os1 Os3 90.4(3) .
C1 Os1 Os3 172.5(3) .
C6 Os1 Os3 105.5(3) .
Pd3 Os1 Os3 57.521(17) .
Pd1 Os1 Os3 117.01(2) .
C8 Os1 Os2 90.8(3) .
C7 Os1 Os2 88.5(3) .
C1 Os1 Os2 113.3(3) .
C6 Os1 Os2 165.2(3) .
Pd3 Os1 Os2 117.55(2) .
Pd1 Os1 Os2 56.991(18) .
Os3 Os1 Os2 60.040(11) .
C3 Os2 C10 87.2(4) .
C3 Os2 C9 94.6(4) .
C10 Os2 C9 178.2(4) .
C3 Os2 C2 86.4(4) .
C10 Os2 C2 90.2(4) .
C9 Os2 C2 90.0(4) .
C3 Os2 Pd1 132.0(3) .
C10 Os2 Pd1 82.2(3) .
C9 Os2 Pd1 96.7(3) .
C2 Os2 Pd1 47.2(3) .
C3 Os2 Pd2 56.3(3) .
C10 Os2 Pd2 106.3(3) .
C9 Os2 Pd2 74.7(3) .
C2 Os2 Pd2 137.2(3) .
Pd1 Os2 Pd2 169.30(3) .
C3 Os2 Os3 110.1(3) .
C10 Os2 Os3 92.5(3) .
C9 Os2 Os3 86.8(3) .
C2 Os2 Os3 163.4(3) .
Pd1 Os2 Os3 117.03(2) .
Pd2 Os2 Os3 57.072(17) .
C3 Os2 Os1 167.7(3) .
C10 Os2 Os1 86.3(3) .
C9 Os2 Os1 91.9(3) .
C2 Os2 Os1 104.1(3) .
Pd1 Os2 Os1 57.289(17) .
Pd2 Os2 Os1 115.81(2) .
Os3 Os2 Os1 59.768(12) .
C5 Os3 C12 90.3(4) .
C5 Os3 C11 93.7(4) .
C12 Os3 C11 176.0(4) .
C5 Os3 C4 82.9(4) .
C12 Os3 C4 86.3(5) .
C11 Os3 C4 93.5(5) .
C5 Os3 Pd2 128.8(3) .
C12 Os3 Pd2 93.1(3) .
C11 Os3 Pd2 83.9(3) .
C4 Os3 Pd2 46.5(3) .
C5 Os3 Pd3 57.1(3) .
C12 Os3 Pd3 97.9(3) .
C11 Os3 Pd3 84.9(3) .
C4 Os3 Pd3 139.7(3) .
Pd2 Os3 Pd3 167.66(3) .
C5 Os3 Os1 113.9(3) .
C12 Os3 Os1 90.8(3) .
C11 Os3 Os1 88.2(3) .
C4 Os3 Os1 163.0(3) .
Pd2 Os3 Os1 117.11(2) .
Pd3 Os3 Os1 57.290(17) .
C5 Os3 Os2 171.4(3) .
C12 Os3 Os2 83.8(3) .
C11 Os3 Os2 92.4(3) .
C4 Os3 Os2 102.8(3) .
Pd2 Os3 Os2 57.977(18) .
Pd3 Os3 Os2 117.47(2) .
Os1 Os3 Os2 60.192(12) .
C2 Pd1 C13 100.6(4) .
C2 Pd1 C1 157.8(4) .
C13 Pd1 C1 101.5(4) .
C2 Pd1 Os2 47.6(3) .
C13 Pd1 Os2 146.9(2) .
C1 Pd1 Os2 110.8(3) .
C2 Pd1 Os1 112.9(3) .
C13 Pd1 Os1 146.4(3) .
C1 Pd1 Os1 45.1(3) .
Os2 Pd1 Os1 65.720(19) .
C4 Pd2 C40 112.3(4) .
C4 Pd2 C3 140.6(5) .
C40 Pd2 C3 96.0(3) .
C4 Pd2 Os3 47.2(3) .
C40 Pd2 Os3 158.3(2) .
C3 Pd2 Os3 105.3(2) .
C4 Pd2 Os2 110.3(3) .
C40 Pd2 Os2 136.7(2) .
C3 Pd2 Os2 43.2(2) .
Os3 Pd2 Os2 64.951(18) .
C6 Pd3 C67 100.4(4) .
C6 Pd3 C5 156.5(4) .
C67 Pd3 C5 103.0(3) .
C6 Pd3 Os1 48.3(3) .
C67 Pd3 Os1 148.6(2) .
C5 Pd3 Os1 108.4(2) .
C6 Pd3 Os3 113.4(3) .
C67 Pd3 Os3 145.7(2) .
C5 Pd3 Os3 43.7(2) .
Os1 Pd3 Os3 65.189(18) .
C13 N1 C14 111.5(8) .
C13 N1 C16 128.6(8) .
C14 N1 C16 119.8(8) .
C13 N2 C15 110.7(8) .
C13 N2 C28 126.0(8) .
C15 N2 C28 123.2(8) .
C41 N3 C40 112.2(7) .
C41 N3 C43 121.9(8) .
C40 N3 C43 124.6(7) .
C40 N4 C42 111.5(8) .
C40 N4 C55 123.3(7) .
C42 N4 C55 124.8(8) .
C67 N5 C68 111.2(8) .
C67 N5 C70 126.5(8) .
C68 N5 C70 122.2(7) .
C67 N6 C69 110.5(8) .
C67 N6 C82 126.6(7) .
C69 N6 C82 122.5(8) .
O1 C1 Os1 155.0(10) .
O1 C1 Pd1 126.4(8) .
Os1 C1 Pd1 78.5(4) .
O2 C2 Pd1 132.2(9) .
O2 C2 Os2 142.7(9) .
Pd1 C2 Os2 85.1(4) .
O3 C3 Os2 158.6(9) .
O3 C3 Pd2 120.2(7) .
Os2 C3 Pd2 80.5(4) .
O4 C4 Pd2 131.3(10) .
O4 C4 Os3 142.1(11) .
Pd2 C4 Os3 86.3(4) .
O5 C5 Os3 159.8(9) .
O5 C5 Pd3 121.0(7) .
Os3 C5 Pd3 79.2(3) .
O6 C6 Pd3 133.1(8) .
O6 C6 Os1 143.2(8) .
Pd3 C6 Os1 83.7(4) .
O7 C7 Os1 176.8(9) .
O8 C8 Os1 175.3(8) .
O9 C9 Os2 175.9(9) .
O10 C10 Os2 175.5(8) .
O11 C11 Os3 178.0(10) .
O12 C12 Os3 176.2(8) .
N2 C13 N1 105.1(7) .
N2 C13 Pd1 124.6(7) .
N1 C13 Pd1 130.3(7) .
C15 C14 N1 104.0(9) .
C14 C15 N2 108.7(10) .
C24 C16 C17 123.1(10) .
C24 C16 N1 117.8(9) .
C17 C16 N1 118.7(9) .
C16 C17 C21 117.3(10) .
C16 C17 C18 123.3(10) .
C21 C17 C18 119.4(10) .
C17 C18 C20 109.8(11) .
C17 C18 C19 111.9(10) .
C20 C18 C19 112.1(11) .
C22 C21 C17 119.7(11) .
C23 C22 C21 120.7(11) .
C22 C23 C24 122.2(11) .
C16 C24 C23 116.8(10) .
C16 C24 C25 123.2(10) .
C23 C24 C25 120.0(11) .
C24 C25 C27 111.2(10) .
C24 C25 C26 113.0(10) .
C27 C25 C26 109.8(11) .
C29 C28 C36 122.6(9) .
C29 C28 N2 118.0(9) .
C36 C28 N2 119.3(9) .
C28 C29 C33 116.7(10) .
C28 C29 C30 121.5(10) .
C33 C29 C30 121.8(10) .
C29 C30 C31 110.9(11) .
C29 C30 C32 113.7(10) .
C31 C30 C32 112.1(11) .
C34 C33 C29 121.2(11) .
C35 C34 C33 119.9(11) .
C34 C35 C36 121.8(11) .
C35 C36 C28 117.7(10) .
C35 C36 C37 120.0(10) .
C28 C36 C37 122.3(9) .
C36 C37 C39 108.3(10) .
C36 C37 C38 115.4(10) .
C39 C37 C38 109.2(10) .
N4 C40 N3 102.4(7) .
N4 C40 Pd2 127.5(6) .
N3 C40 Pd2 129.1(6) .
C42 C41 N3 106.5(8) .
C41 C42 N4 107.3(8) .
C51 C43 N3 120.7(9) .
C51 C43 C44 122.4(9) .
N3 C43 C44 116.7(9) .
C48 C44 C43 117.4(10) .
C48 C44 C45 118.6(9) .
C43 C44 C45 123.9(9) .
C44 C45 C46 110.5(13) .
C44 C45 C46 117.8(13) .
C46 C45 C46 26.0(12) .
C44 C45 C47 112.0(14) .
C46 C45 C47 101.2(17) .
C46 C45 C47 75.4(16) .
C44 C45 C47 115.2(14) .
C46 C45 C47 120.9(17) .
C46 C45 C47 97.3(16) .
C47 C45 C47 27.0(13) .
C49 C48 C44 121.2(10) .
C48 C49 C50 119.8(11) .
C51 C50 C49 123.2(11) .
C50 C51 C43 115.7(10) .
C50 C51 C52 122.3(9) .
C43 C51 C52 121.9(9) .
C53 C52 C54 109.9(9) .
C53 C52 C51 112.6(9) .
C54 C52 C51 110.6(9) .
C56 C55 C63 122.6(9) .
C56 C55 N4 120.4(8) .
C63 C55 N4 116.7(8) .
C55 C56 C60 117.6(9) .
C55 C56 C57 122.4(8) .
C60 C56 C57 120.0(9) .
C58 C57 C59 107.7(8) .
C58 C57 C56 112.0(8) .
C59 C57 C56 110.2(9) .
C61 C60 C56 121.5(9) .
C62 C61 C60 120.6(10) .
C61 C62 C63 120.9(10) .
C62 C63 C55 116.7(9) .
C62 C63 C64 121.6(9) .
C55 C63 C64 121.6(9) .
C65 C64 C63 111.4(9) .
C65 C64 C66 109.8(9) .
C63 C64 C66 109.6(8) .
N5 C67 N6 104.4(7) .
N5 C67 Pd3 124.7(7) .
N6 C67 Pd3 130.4(7) .
C69 C68 N5 107.3(8) .
C68 C69 N6 106.6(8) .
C78 C70 C71 124.1(9) .
C78 C70 N5 117.9(9) .
C71 C70 N5 118.1(9) .
C75 C71 C70 115.3(10) .
C75 C71 C72 122.1(9) .
C70 C71 C72 122.6(9) .
C73 C72 C74 108.7(10) .
C73 C72 C71 112.3(10) .
C74 C72 C71 112.0(9) .
C76 C75 C71 123.2(10) .
C75 C76 C77 119.5(10) .
C76 C77 C78 122.8(10) .
C70 C78 C77 115.0(9) .
C70 C78 C79 123.3(8) .
C77 C78 C79 121.6(8) .
C80 C79 C81 107.9(9) .
C80 C79 C78 114.2(8) .
C81 C79 C78 114.1(9) .
C90 C82 C83 123.3(9) .
C90 C82 N6 118.0(8) .
C83 C82 N6 118.5(8) .
C87 C83 C82 116.4(8) .
C87 C83 C84 119.2(8) .
C82 C83 C84 124.5(8) .
C86 C84 C83 112.8(8) .
C86 C84 C85 111.3(9) .
C83 C84 C85 109.7(8) .
C88 C87 C83 121.7(9) .
C87 C88 C89 121.1(9) .
C88 C89 C90 121.8(9) .
C89 C90 C82 115.5(9) .
C89 C90 C91 122.8(8) .
C82 C90 C91 121.6(8) .
C90 C91 C92 112.1(9) .
C90 C91 C93 114.9(9) .
C92 C91 C93 106.5(9) .
C1S C2S C3S 118(2) .
C3S C3S C2S 121(3) 2_675

loop_
_geom_bond_atom_site_label_1
_geom_bond_atom_site_label_2
_geom_bond_distance
_geom_bond_site_symmetry_2
Os1 C8 1.924(9) .
Os1 C7 1.967(9) .
Os1 C1 1.976(11) .
Os1 C6 2.052(10) .
Os1 Pd3 2.7315(8) .
Os1 Pd1 2.7316(8) .
Os1 Os3 2.9467(5) .
Os1 Os2 2.9593(5) .
Os2 C3 1.920(10) .
Os2 C10 1.952(9) .
Os2 C9 1.989(10) .
Os2 C2 2.018(10) .
Os2 Pd1 2.7225(8) .
Os2 Pd2 2.7653(8) .
Os2 Os3 2.9548(5) .
Os3 C5 1.927(10) .
Os3 C12 1.953(10) .
Os3 C11 1.956(10) .
Os3 C4 2.013(11) .
Os3 Pd2 2.7376(8) .
Os3 Pd3 2.7386(7) .
Pd1 C2 2.006(11) .
Pd1 C13 2.065(9) .
Pd1 C1 2.322(12) .
Pd2 C4 1.989(12) .
Pd2 C40 2.037(9) .
Pd2 C3 2.333(11) .
Pd3 C6 2.043(10) .
Pd3 C67 2.086(9) .
Pd3 C5 2.342(10) .
O1 C1 1.135(12) .
O2 C2 1.196(12) .
O3 C3 1.199(12) .
O4 C4 1.182(14) .
O5 C5 1.178(11) .
O6 C6 1.200(11) .
O7 C7 1.134(11) .
O8 C8 1.154(11) .
O9 C9 1.116(12) .
O10 C10 1.132(11) .
O11 C11 1.146(12) .
O12 C12 1.134(11) .
N1 C13 1.367(11) .
N1 C14 1.407(13) .
N1 C16 1.436(12) .
N2 C13 1.345(12) .
N2 C15 1.377(13) .
N2 C28 1.414(12) .
N3 C41 1.384(11) .
N3 C40 1.388(11) .
N3 C43 1.437(12) .
N4 C40 1.366(11) .
N4 C42 1.402(11) .
N4 C55 1.458(12) .
N5 C67 1.351(11) .
N5 C68 1.380(11) .
N5 C70 1.463(12) .
N6 C67 1.351(11) .
N6 C69 1.403(11) .
N6 C82 1.453(12) .
C14 C15 1.369(15) .
C16 C24 1.382(14) .
C16 C17 1.386(14) .
C17 C21 1.422(16) .
C17 C18 1.494(16) .
C18 C20 1.520(18) .
C18 C19 1.578(17) .
C21 C22 1.366(16) .
C22 C23 1.357(16) .
C23 C24 1.387(15) .
C24 C25 1.517(16) .
C25 C27 1.536(16) .
C25 C26 1.568(18) .
C28 C29 1.382(14) .
C28 C36 1.394(14) .
C29 C33 1.408(15) .
C29 C30 1.519(15) .
C30 C31 1.534(18) .
C30 C32 1.567(17) .
C33 C34 1.376(16) .
C34 C35 1.352(16) .
C35 C36 1.379(14) .
C36 C37 1.472(15) .
C37 C39 1.493(17) .
C37 C38 1.534(16) .
C41 C42 1.336(13) .
C43 C51 1.398(14) .
C43 C44 1.453(14) .
C44 C48 1.385(14) .
C44 C45 1.561(15) .
C45 C46 1.572(16) .
C45 C46 1.588(17) .
C45 C47 1.595(17) .
C45 C47 1.598(17) .
C48 C49 1.370(17) .
C49 C50 1.396(16) .
C50 C51 1.392(14) .
C51 C52 1.555(14) .
C52 C53 1.487(14) .
C52 C54 1.493(14) .
C55 C56 1.357(13) .
C55 C63 1.421(13) .
C56 C60 1.388(13) .
C56 C57 1.529(13) .
C57 C58 1.497(13) .
C57 C59 1.503(14) .
C60 C61 1.373(14) .
C61 C62 1.345(14) .
C62 C63 1.401(14) .
C63 C64 1.535(14) .
C64 C65 1.530(14) .
C64 C66 1.543(14) .
C68 C69 1.322(13) .
C70 C78 1.382(13) .
C70 C71 1.406(14) .
C71 C75 1.399(14) .
C71 C72 1.518(14) .
C72 C73 1.496(16) .
C72 C74 1.512(16) .
C75 C76 1.333(15) .
C76 C77 1.361(15) .
C77 C78 1.408(13) .
C78 C79 1.533(13) .
C79 C80 1.524(14) .
C79 C81 1.527(14) .
C82 C90 1.423(12) .
C82 C83 1.423(13) .
C83 C87 1.407(12) .
C83 C84 1.516(13) .
C84 C86 1.475(14) .
C84 C85 1.529(14) .
C87 C88 1.357(13) .
C88 C89 1.387(15) .
C89 C90 1.409(13) .
C90 C91 1.548(14) .
C91 C92 1.549(15) .
C91 C93 1.571(14) .
C1S C2S 1.41(3) .
C2S C3S 1.50(3) .
C3S C3S 1.46(5) 2_675
